data_7241504
loop_
_publ_author_name
'Arhangelskis, Mihails'
'Van Meervelt, Luc'
'Dobrza\'nska, Liliana'

_publ_section_title
;
 Influence of ligand composition on crystal structure formation --
 isostructurality and morphotropism
;
_journal_issue 2
_journal_name_full CrystEngComm
_journal_page_first 317
_journal_page_last 323
_journal_paper_doi 10.1039/D0CE01302A
_journal_volume 23
_journal_year 2021
_chemical_formula_sum 'C16 H16 Ag F3 N4 O3 S'
_chemical_formula_weight 509.26
_chemical_name_common work
_space_group_IT_number 9
_space_group_name_Hall 'C -2yc'
_space_group_name_H-M_alt 'C 1 c 1'
_symmetry_cell_setting monoclinic
_symmetry_space_group_name_Hall 'C -2yc'
_symmetry_space_group_name_H-M 'C 1 c 1'
_atom_sites_solution_hydrogens geom
_atom_sites_solution_primary direct
_atom_sites_solution_secondary difmap
_audit_creation_method SHELXL-97
_audit_update_record
;
2020-09-05 deposited with the CCDC.	2020-11-25 downloaded from the CCDC.
;
_cell_angle_alpha 90.00
_cell_angle_beta 93.452(3)
_cell_angle_gamma 90.00
_cell_formula_units_Z 4
_cell_length_a 13.3761(7)
_cell_length_b 16.6393(10)
_cell_length_c 8.5931(5)
_cell_measurement_reflns_used 2771
_cell_measurement_temperature 100(2)
_cell_measurement_theta_max 70.96
_cell_measurement_theta_min 4.245
_cell_volume 1909.09(19)
_computing_cell_refinement 'SAINT (Bruker, 2002)'
_computing_data_collection 'SMART (Bruker, 2001)'
_computing_data_reduction SAINT
_computing_molecular_graphics 'Mercury (Macrae et al., 2008)'
_computing_structure_refinement 'SHELXL-97 (Sheldrick, 2008)'
_computing_structure_solution 'SHELXS-97 (Sheldrick, 2008)'
_diffrn_ambient_temperature 100(2)
_diffrn_measured_fraction_theta_full 0.961
_diffrn_measured_fraction_theta_max 0.932
_diffrn_measurement_device_type 'Bruker SMART 6000'
_diffrn_measurement_method '\w and \f'
_diffrn_radiation_monochromator 'crossed G\"obel mirrors'
_diffrn_radiation_source 'fine-focus sealed tube'
_diffrn_radiation_type CuK\a
_diffrn_radiation_wavelength 1.54178
_diffrn_reflns_av_R_equivalents 0.0777
_diffrn_reflns_av_sigmaI/netI 0.0894
_diffrn_reflns_limit_h_max 16
_diffrn_reflns_limit_h_min -14
_diffrn_reflns_limit_k_max 20
_diffrn_reflns_limit_k_min -18
_diffrn_reflns_limit_l_max 8
_diffrn_reflns_limit_l_min -9
_diffrn_reflns_number 8156
_diffrn_reflns_theta_full 67.70
_diffrn_reflns_theta_max 70.95
_diffrn_reflns_theta_min 4.25
_exptl_absorpt_coefficient_mu 9.998
_exptl_absorpt_correction_T_max 0.7535
_exptl_absorpt_correction_T_min 0.2663
_exptl_absorpt_correction_type multi-scan
_exptl_absorpt_process_details 'SADABS (Sheldrick, 1997)'
_exptl_crystal_colour colorless
_exptl_crystal_density_diffrn 1.772
_exptl_crystal_density_method 'not measured'
_exptl_crystal_description plate
_exptl_crystal_F_000 1016
_exptl_crystal_size_max 0.18
_exptl_crystal_size_mid 0.13
_exptl_crystal_size_min 0.03
_refine_diff_density_max 1.277
_refine_diff_density_min -0.752
_refine_diff_density_rms 0.138
_refine_ls_abs_structure_details 'Flack H D (1983), Acta Cryst. A39, 876-881'
_refine_ls_abs_structure_Flack 0.146(17)
_refine_ls_extinction_method none
_refine_ls_goodness_of_fit_ref 0.989
_refine_ls_hydrogen_treatment constr
_refine_ls_matrix_type full
_refine_ls_number_parameters 255
_refine_ls_number_reflns 2764
_refine_ls_number_restraints 2
_refine_ls_restrained_S_all 0.988
_refine_ls_R_factor_all 0.0614
_refine_ls_R_factor_gt 0.0525
_refine_ls_shift/su_max 0.000
_refine_ls_shift/su_mean 0.000
_refine_ls_structure_factor_coef Fsqd
_refine_ls_weighting_details 'calc w=1/[\s^2^(Fo^2^)+(0.0598P)^2^] where P=(Fo^2^+2Fc^2^)/3'
_refine_ls_weighting_scheme calc
_refine_ls_wR_factor_gt 0.1105
_refine_ls_wR_factor_ref 0.1140
_reflns_number_gt 2387
_reflns_number_total 2764
_reflns_threshold_expression >2sigma(I)
_cod_data_source_file d0ce01302a2.cif
_cod_data_source_block 2
_cod_depositor_comments 'Adding full bibliography for 7241502--7241505.cif.'
_cod_original_sg_symbol_H-M Cc
_cod_database_code 7241504

loop_
_symmetry_equiv_pos_as_xyz
'x, y, z'
'x, -y, z+1/2'
'x+1/2, y+1/2, z'
'x+1/2, -y+1/2, z+1/2'

loop_
_atom_site_label
_atom_site_type_symbol
_atom_site_fract_x
_atom_site_fract_y
_atom_site_fract_z
_atom_site_U_iso_or_equiv
_atom_site_adp_type
_atom_site_occupancy
_atom_site_symmetry_multiplicity
_atom_site_calc_flag
_atom_site_refinement_flags
_atom_site_disorder_assembly
_atom_site_disorder_group
Ag1 Ag 0.75796(6) 0.02276(4) 0.43733(7) 0.02597(18) Uani 1 1 d . . .
N1 N 0.8858(6) -0.0230(6) 0.5617(9) 0.0242(18) Uani 1 1 d . . .
C2 C 0.9420(10) 0.0101(8) 0.6753(17) 0.023(3) Uani 1 1 d . . .
H2 H 0.9318 0.0627 0.7144 0.028 Uiso 1 1 calc R . .
N3 N 1.0142(6) -0.0387(5) 0.7283(10) 0.0229(19) Uani 1 1 d . . .
C4 C 1.0026(8) -0.1106(6) 0.6530(12) 0.029(2) Uani 1 1 d . . .
H4 H 1.0428 -0.1573 0.6687 0.035 Uiso 1 1 calc R . .
C5 C 0.9223(8) -0.1015(6) 0.5515(13) 0.028(2) Uani 1 1 d . . .
H5 H 0.8948 -0.1421 0.4839 0.033 Uiso 1 1 calc R . .
C6 C 1.0955(7) -0.0184(7) 0.8447(11) 0.024(2) Uani 1 1 d . . .
H6A H 1.1187 -0.0682 0.8987 0.029 Uiso 1 1 calc R . .
H6B H 1.0689 0.0178 0.9237 0.029 Uiso 1 1 calc R . .
C7 C 1.1817(8) 0.0207(8) 0.7772(13) 0.026(3) Uani 1 1 d . . .
C8 C 1.1974(7) 0.1031(6) 0.7925(12) 0.025(2) Uani 1 1 d . . .
H8 H 1.1514 0.1335 0.8485 0.029 Uiso 1 1 calc R . .
C9 C 1.2768(7) 0.1431(6) 0.7299(13) 0.026(2) Uani 1 1 d . . .
C10 C 1.3424(7) 0.0973(6) 0.6452(12) 0.027(2) Uani 1 1 d . . .
H10 H 1.3961 0.1230 0.5976 0.033 Uiso 1 1 calc R . .
C11 C 1.3299(9) 0.0134(8) 0.6295(15) 0.030(3) Uani 1 1 d . . .
C12 C 1.2494(8) -0.0225(7) 0.6956(13) 0.028(2) Uani 1 1 d . . .
H12 H 1.2404 -0.0788 0.6844 0.034 Uiso 1 1 calc R . .
C13 C 1.4087(7) -0.0346(6) 0.5506(12) 0.025(2) Uani 1 1 d . . .
H13A H 1.3769 -0.0818 0.4979 0.030 Uiso 1 1 calc R . .
H13B H 1.4383 -0.0009 0.4703 0.030 Uiso 1 1 calc R . .
N14 N 1.4879(6) -0.0616(5) 0.6634(10) 0.0254(19) Uani 1 1 d . . .
C15 C 1.5730(12) -0.0234(7) 0.7066(18) 0.026(3) Uani 1 1 d . . .
H15 H 1.5936 0.0252 0.6605 0.032 Uiso 1 1 calc R . .
N16 N 1.6247(6) -0.0604(5) 0.8195(9) 0.0220(18) Uani 1 1 d . . .
C17 C 1.5708(7) -0.1300(6) 0.8471(13) 0.026(2) Uani 1 1 d . . .
H17 H 1.5910 -0.1710 0.9193 0.031 Uiso 1 1 calc R . .
C18 C 1.4853(7) -0.1303(6) 0.7554(12) 0.026(2) Uani 1 1 d . . .
H18 H 1.4336 -0.1695 0.7540 0.032 Uiso 1 1 calc R . .
S19 S 0.72607(19) 0.20760(14) 0.7379(3) 0.0258(6) Uani 1 1 d . . .
O20 O 0.6782(6) 0.2584(5) 0.6214(9) 0.036(2) Uani 1 1 d . . .
O21 O 0.8126(5) 0.2407(5) 0.8205(9) 0.0395(19) Uani 1 1 d . . .
O22 O 0.7357(6) 0.1245(4) 0.6933(10) 0.0369(19) Uani 1 1 d . . .
C23 C 0.6342(8) 0.2000(6) 0.8878(13) 0.029(2) Uani 1 1 d . . .
F24 F 0.6673(5) 0.1513(3) 1.0012(7) 0.0361(15) Uani 1 1 d . . .
F25 F 0.5476(5) 0.1722(5) 0.8262(9) 0.055(2) Uani 1 1 d . . .
F26 F 0.6161(5) 0.2715(4) 0.9499(8) 0.0446(17) Uani 1 1 d . . .
C27 C 1.2956(9) 0.2323(7) 0.7570(18) 0.045(4) Uani 1 1 d . . .
H27A H 1.2322 0.2593 0.7750 0.067 Uiso 1 1 calc R . .
H27B H 1.3246 0.2557 0.6651 0.067 Uiso 1 1 calc R . .
H27C H 1.3423 0.2395 0.8483 0.067 Uiso 1 1 calc R . .

loop_
_atom_site_aniso_label
_atom_site_aniso_U_11
_atom_site_aniso_U_22
_atom_site_aniso_U_33
_atom_site_aniso_U_23
_atom_site_aniso_U_13
_atom_site_aniso_U_12
Ag1 0.0174(3) 0.0312(3) 0.0291(4) 0.0030(5) -0.0004(2) 0.0011(5)
N1 0.015(4) 0.040(5) 0.017(4) 0.007(4) -0.002(3) 0.006(4)
C2 0.011(7) 0.030(6) 0.027(8) -0.004(5) -0.008(5) 0.001(4)
N3 0.011(4) 0.028(5) 0.030(5) -0.004(4) 0.005(3) -0.003(3)
C4 0.030(6) 0.027(6) 0.032(7) 0.002(4) 0.001(5) -0.009(4)
C5 0.023(6) 0.028(6) 0.032(7) -0.001(5) 0.001(4) -0.013(4)
C6 0.013(5) 0.036(6) 0.024(6) 0.012(5) 0.006(4) 0.004(5)
C7 0.015(6) 0.047(8) 0.017(6) 0.010(5) 0.002(4) 0.000(5)
C8 0.018(5) 0.024(5) 0.030(6) 0.008(4) -0.004(4) 0.009(4)
C9 0.017(5) 0.029(6) 0.032(6) -0.001(5) -0.005(4) 0.001(4)
C10 0.020(5) 0.032(6) 0.029(6) 0.015(5) -0.002(4) -0.002(4)
C11 0.018(6) 0.043(8) 0.028(7) 0.005(6) -0.004(5) 0.010(5)
C12 0.015(5) 0.044(8) 0.025(6) 0.004(6) -0.001(4) -0.009(5)
C13 0.017(6) 0.039(7) 0.019(6) -0.007(4) 0.002(4) -0.006(4)
N14 0.011(4) 0.041(5) 0.024(5) -0.006(4) 0.002(3) 0.005(4)
C15 0.026(8) 0.028(6) 0.027(8) 0.001(5) 0.012(6) 0.005(5)
N16 0.014(4) 0.037(5) 0.015(5) 0.002(4) -0.003(3) 0.000(4)
C17 0.025(6) 0.016(5) 0.037(7) -0.002(4) 0.010(5) 0.007(4)
C18 0.023(6) 0.021(5) 0.036(7) -0.003(4) 0.008(4) -0.010(4)
S19 0.0279(13) 0.0205(12) 0.0291(15) 0.0006(10) 0.0038(10) -0.0003(10)
O20 0.048(6) 0.039(5) 0.022(5) 0.011(3) 0.000(4) 0.011(4)
O21 0.033(5) 0.043(5) 0.042(5) 0.010(4) -0.004(4) -0.014(4)
O22 0.042(5) 0.018(4) 0.052(5) -0.003(3) 0.012(4) 0.004(3)
C23 0.025(6) 0.028(6) 0.034(7) 0.000(4) 0.006(5) 0.004(4)
F24 0.045(4) 0.029(3) 0.035(4) 0.005(3) 0.007(3) -0.003(3)
F25 0.028(4) 0.069(5) 0.069(6) -0.015(4) 0.003(3) -0.007(3)
F26 0.061(5) 0.035(4) 0.039(4) -0.003(3) 0.015(3) 0.009(3)
C27 0.029(7) 0.034(7) 0.072(10) 0.020(6) 0.009(7) -0.006(5)

loop_
_atom_type_symbol
_atom_type_description
_atom_type_scat_dispersion_real
_atom_type_scat_dispersion_imag
_atom_type_scat_source
C C 0.0181 0.0091 'International Tables Vol C Tables 4.2.6.8 and 6.1.1.4'
H H 0.0000 0.0000 'International Tables Vol C Tables 4.2.6.8 and 6.1.1.4'
N N 0.0311 0.0180 'International Tables Vol C Tables 4.2.6.8 and 6.1.1.4'
O O 0.0492 0.0322 'International Tables Vol C Tables 4.2.6.8 and 6.1.1.4'
S S 0.3331 0.5567 'International Tables Vol C Tables 4.2.6.8 and 6.1.1.4'
Ag Ag 0.1306 4.2820 'International Tables Vol C Tables 4.2.6.8 and 6.1.1.4'
F F 0.0727 0.0534 'International Tables Vol C Tables 4.2.6.8 and 6.1.1.4'

loop_
_geom_angle_atom_site_label_1
_geom_angle_atom_site_label_2
_geom_angle_atom_site_label_3
_geom_angle
_geom_angle_site_symmetry_1
_geom_angle_site_symmetry_3
_geom_angle_publ_flag
N16 Ag1 N1 175.5(4) 2_454 . ?
C2 N1 C5 104.6(9) . . ?
C2 N1 Ag1 129.4(8) . . ?
C5 N1 Ag1 125.6(7) . . ?
N1 C2 N3 111.7(11) . . ?
N1 C2 H2 124.1 . . ?
N3 C2 H2 124.1 . . ?
C2 N3 C4 108.4(10) . . ?
C2 N3 C6 126.0(9) . . ?
C4 N3 C6 125.6(9) . . ?
C5 C4 N3 105.8(9) . . ?
C5 C4 H4 127.1 . . ?
N3 C4 H4 127.1 . . ?
C4 C5 N1 109.3(9) . . ?
C4 C5 H5 125.3 . . ?
N1 C5 H5 125.3 . . ?
N3 C6 C7 113.4(8) . . ?
N3 C6 H6A 108.9 . . ?
C7 C6 H6A 108.9 . . ?
N3 C6 H6B 108.9 . . ?
C7 C6 H6B 108.9 . . ?
H6A C6 H6B 107.7 . . ?
C12 C7 C8 117.4(10) . . ?
C12 C7 C6 121.6(11) . . ?
C8 C7 C6 121.0(11) . . ?
C9 C8 C7 123.4(10) . . ?
C9 C8 H8 118.3 . . ?
C7 C8 H8 118.3 . . ?
C8 C9 C10 117.2(9) . . ?
C8 C9 C27 122.1(9) . . ?
C10 C9 C27 120.6(9) . . ?
C9 C10 C11 121.0(10) . . ?
C9 C10 H10 119.5 . . ?
C11 C10 H10 119.5 . . ?
C12 C11 C10 118.5(12) . . ?
C12 C11 C13 122.5(12) . . ?
C10 C11 C13 118.9(11) . . ?
C7 C12 C11 122.4(11) . . ?
C7 C12 H12 118.8 . . ?
C11 C12 H12 118.8 . . ?
N14 C13 C11 111.2(8) . . ?
N14 C13 H13A 109.4 . . ?
C11 C13 H13A 109.4 . . ?
N14 C13 H13B 109.4 . . ?
C11 C13 H13B 109.4 . . ?
H13A C13 H13B 108.0 . . ?
C15 N14 C18 106.4(9) . . ?
C15 N14 C13 127.4(10) . . ?
C18 N14 C13 126.0(8) . . ?
N16 C15 N14 112.7(11) . . ?
N16 C15 H15 123.7 . . ?
N14 C15 H15 123.7 . . ?
C15 N16 C17 105.1(10) . . ?
C15 N16 Ag1 128.0(8) . 2_655 ?
C17 N16 Ag1 127.0(7) . 2_655 ?
C18 C17 N16 109.4(9) . . ?
C18 C17 H17 125.3 . . ?
N16 C17 H17 125.3 . . ?
C17 C18 N14 106.3(8) . . ?
C17 C18 H18 126.9 . . ?
N14 C18 H18 126.9 . . ?
O21 S19 O20 115.7(5) . . ?
O21 S19 O22 114.7(5) . . ?
O20 S19 O22 115.1(5) . . ?
O21 S19 C23 103.5(5) . . ?
O20 S19 C23 103.9(5) . . ?
O22 S19 C23 101.2(5) . . ?
F24 C23 F25 108.9(9) . . ?
F24 C23 F26 108.3(9) . . ?
F25 C23 F26 107.2(8) . . ?
F24 C23 S19 110.5(7) . . ?
F25 C23 S19 110.4(8) . . ?
F26 C23 S19 111.4(7) . . ?
C9 C27 H27A 109.5 . . ?
C9 C27 H27B 109.5 . . ?
H27A C27 H27B 109.5 . . ?
C9 C27 H27C 109.5 . . ?
H27A C27 H27C 109.5 . . ?
H27B C27 H27C 109.5 . . ?

loop_
_geom_bond_atom_site_label_1
_geom_bond_atom_site_label_2
_geom_bond_distance
_geom_bond_site_symmetry_2
_geom_bond_publ_flag
Ag1 N16 2.092(8) 2_454 ?
Ag1 N1 2.104(8) . ?
N1 C2 1.317(16) . ?
N1 C5 1.398(13) . ?
C2 N3 1.322(16) . ?
C2 H2 0.9500 . ?
N3 C4 1.363(12) . ?
N3 C6 1.473(12) . ?
C4 C5 1.351(14) . ?
C4 H4 0.9500 . ?
C5 H5 0.9500 . ?
C6 C7 1.473(14) . ?
C6 H6A 0.9900 . ?
C6 H6B 0.9900 . ?
C7 C12 1.380(16) . ?
C7 C8 1.393(15) . ?
C8 C9 1.389(14) . ?
C8 H8 0.9500 . ?
C9 C10 1.399(14) . ?
C9 C27 1.521(15) . ?
C10 C11 1.412(15) . ?
C10 H10 0.9500 . ?
C11 C12 1.383(17) . ?
C11 C13 1.514(15) . ?
C12 H12 0.9500 . ?
C13 N14 1.464(13) . ?
C13 H13A 0.9900 . ?
C13 H13B 0.9900 . ?
N14 C15 1.337(18) . ?
N14 C18 1.390(13) . ?
C15 N16 1.310(17) . ?
C15 H15 0.9500 . ?
N16 C17 1.394(13) . ?
N16 Ag1 2.092(8) 2_655 ?
C17 C18 1.349(15) . ?
C17 H17 0.9500 . ?
C18 H18 0.9500 . ?
S19 O21 1.432(8) . ?
S19 O20 1.432(8) . ?
S19 O22 1.443(7) . ?
S19 C23 1.837(10) . ?
C23 F24 1.323(12) . ?
C23 F25 1.328(12) . ?
C23 F26 1.331(11) . ?
C27 H27A 0.9800 . ?
C27 H27B 0.9800 . ?
C27 H27C 0.9800 . ?

loop_
_geom_torsion_atom_site_label_1
_geom_torsion_atom_site_label_2
_geom_torsion_atom_site_label_3
_geom_torsion_atom_site_label_4
_geom_torsion
_geom_torsion_site_symmetry_1
_geom_torsion_site_symmetry_2
_geom_torsion_site_symmetry_3
_geom_torsion_site_symmetry_4
_geom_torsion_publ_flag
C5 N1 C2 N3 4.6(13) . . . . ?
Ag1 N1 C2 N3 177.7(7) . . . . ?
N1 C2 N3 C4 -3.9(14) . . . . ?
N1 C2 N3 C6 174.2(9) . . . . ?
C2 N3 C4 C5 1.3(12) . . . . ?
C6 N3 C4 C5 -176.8(9) . . . . ?
N3 C4 C5 N1 1.5(11) . . . . ?
C2 N1 C5 C4 -3.7(12) . . . . ?
Ag1 N1 C5 C4 -177.1(6) . . . . ?
C2 N3 C6 C7 -84.8(14) . . . . ?
C4 N3 C6 C7 92.9(13) . . . . ?
N3 C6 C7 C12 -75.8(13) . . . . ?
N3 C6 C7 C8 103.7(12) . . . . ?
C12 C7 C8 C9 0.1(16) . . . . ?
C6 C7 C8 C9 -179.4(10) . . . . ?
C7 C8 C9 C10 1.2(15) . . . . ?
C7 C8 C9 C27 -176.1(11) . . . . ?
C8 C9 C10 C11 -2.3(15) . . . . ?
C27 C9 C10 C11 175.1(11) . . . . ?
C9 C10 C11 C12 2.0(16) . . . . ?
C9 C10 C11 C13 -174.0(10) . . . . ?
C8 C7 C12 C11 -0.5(18) . . . . ?
C6 C7 C12 C11 179.0(9) . . . . ?
C10 C11 C12 C7 -0.6(18) . . . . ?
C13 C11 C12 C7 175.2(9) . . . . ?
C12 C11 C13 N14 -86.5(13) . . . . ?
C10 C11 C13 N14 89.3(12) . . . . ?
C11 C13 N14 C15 -90.7(14) . . . . ?
C11 C13 N14 C18 84.2(13) . . . . ?
C18 N14 C15 N16 -1.0(13) . . . . ?
C13 N14 C15 N16 174.8(9) . . . . ?
N14 C15 N16 C17 2.7(13) . . . . ?
N14 C15 N16 Ag1 -176.2(7) . . . 2_655 ?
C15 N16 C17 C18 -3.4(12) . . . . ?
Ag1 N16 C17 C18 175.4(7) 2_655 . . . ?
N16 C17 C18 N14 2.9(11) . . . . ?
C15 N14 C18 C17 -1.2(12) . . . . ?
C13 N14 C18 C17 -177.0(9) . . . . ?
O21 S19 C23 F24 -61.4(8) . . . . ?
O20 S19 C23 F24 177.3(7) . . . . ?
O22 S19 C23 F24 57.7(8) . . . . ?
O21 S19 C23 F25 178.0(7) . . . . ?
O20 S19 C23 F25 56.7(8) . . . . ?
O22 S19 C23 F25 -62.9(8) . . . . ?
O21 S19 C23 F26 58.9(8) . . . . ?
O20 S19 C23 F26 -62.3(9) . . . . ?
O22 S19 C23 F26 178.0(8) . . . . ?
